data_7027758
loop_
_publ_author_name
'Arifhodzic-Radojevic, Sanja'
'Burrows, Andrew D.'
'Choi, Nick'
'McPartlin, Mary'
'Mingos, D. Michael P.'
'Tarlton, Stephen V.'
'Vilar, Ram\'on'

_publ_section_title
;
 Reactivity of the palladium dimer [Pd2(\m-SO2)(\m-dba)(PBz3)2]. Syntheses
 and structural characterisation of [Pd3(\m-SO2)3(PBz3)3],
 [Pd2(\m-SO2)(\m-dppm)(PBz3)2], [Pd(SO2)(PBz3)2],
 [Pd3(\m-CO)2(\m-SO2)(PBz3)3] and [Pd3(\m-SO2)2(CNBut&#x200A;)2(PBz3)3]
 (Bz&#x2005;=&#x2005;benzyl)&#x200A;&#x2020;
;
_journal_issue 22
_journal_name_full 'Journal of the Chemical Society, Dalton Transactions'
_journal_page_first 3981
_journal_paper_doi 10.1039/a906444c
_journal_year 1999
_chemical_formula_sum 'C73 H82 N2 O4.5 P3 Pd3 S2'
_chemical_formula_weight 1535.64
_chemical_name_systematic
; 
 ? 
;
_space_group_IT_number 61
_symmetry_cell_setting orthorhombic
_symmetry_space_group_name_Hall '-P 2ac 2ab'
_symmetry_space_group_name_H-M 'P b c a'
_atom_sites_solution_hydrogens geom
_atom_sites_solution_primary direct
_atom_sites_solution_secondary difmap
_audit_creation_method SHELXL
_cell_angle_alpha 90.00
_cell_angle_beta 90.00
_cell_angle_gamma 90.00
_cell_formula_units_Z 8
_cell_length_a 22.985(9)
_cell_length_b 24.213(10)
_cell_length_c 26.926(16)
_cell_measurement_reflns_used 55
_cell_measurement_temperature 299(2)
_cell_measurement_theta_max 9.46
_cell_measurement_theta_min 1.79
_cell_volume 14985(12)
_computing_cell_refinement 'Siemens XSCANS'
_computing_data_collection 'Siemens XSCANS'
_computing_data_reduction 'Siemens SHELXTL'
_computing_molecular_graphics 'Siemens SHELXTL'
_computing_publication_material 'Siemens SHELXTL'
_computing_structure_refinement 'SHELXL-93 (Sheldrick, 1993)'
_computing_structure_solution 'SHELXS-86 (Sheldrick, 1990)'
_diffrn_ambient_temperature 299(2)
_diffrn_measurement_device 'Siemens P4'
_diffrn_measurement_method 'Theta/2 theta'
_diffrn_radiation_monochromator graphite
_diffrn_radiation_source 'fine-focus sealed tube'
_diffrn_radiation_type MoK\a
_diffrn_radiation_wavelength 0.71073
_diffrn_reflns_av_R_equivalents 0.1146
_diffrn_reflns_av_sigmaI/netI 0.2816
_diffrn_reflns_limit_h_max 27
_diffrn_reflns_limit_h_min -1
_diffrn_reflns_limit_k_max 28
_diffrn_reflns_limit_k_min -1
_diffrn_reflns_limit_l_max 32
_diffrn_reflns_limit_l_min -1
_diffrn_reflns_number 15236
_diffrn_reflns_theta_max 25.00
_diffrn_reflns_theta_min 1.75
_diffrn_standards_interval_count 97
_diffrn_standards_number 3
_exptl_absorpt_coefficient_mu 0.878
_exptl_absorpt_correction_T_max 0.454
_exptl_absorpt_correction_T_min 0.432
_exptl_absorpt_correction_type empirical
_exptl_crystal_colour yellow
_exptl_crystal_density_diffrn 1.361
_exptl_crystal_description block
_exptl_crystal_F_000 6280
_exptl_crystal_size_max 0.36
_exptl_crystal_size_mid 0.30
_exptl_crystal_size_min 0.28
_refine_diff_density_max 0.963
_refine_diff_density_min -0.880
_refine_diff_density_rms 0.127
_refine_ls_extinction_method none
_refine_ls_goodness_of_fit_all 0.921
_refine_ls_goodness_of_fit_obs 1.240
_refine_ls_matrix_type full
_refine_ls_number_parameters 685
_refine_ls_number_reflns 13173
_refine_ls_number_restraints 0
_refine_ls_restrained_S_all 0.922
_refine_ls_restrained_S_obs 1.240
_refine_ls_R_factor_all 0.2803
_refine_ls_R_factor_obs 0.0821
_refine_ls_shift/esd_max 0.012
_refine_ls_shift/esd_mean 0.001
_refine_ls_structure_factor_coef Fsqd
_refine_ls_weighting_details 'w=1/[\s^2^(Fo^2^)+(0.0908P)^2^+0.0000P] where P=(Fo^2^+2Fc^2^)/3'
_refine_ls_weighting_scheme calc
_refine_ls_wR_factor_all 0.2949
_refine_ls_wR_factor_obs 0.1798
_reflns_number_observed 3071
_reflns_number_total 13177
_reflns_observed_criterion >2sigma(I)
_cod_data_source_file 906444csup1.cif
_cod_data_source_block ab257
_cod_depositor_comments
;
The following automatic conversions were performed:

'_symmetry_cell_setting' value 'Orthorhombic' changed to
'orthorhombic' according to
/home/saulius/struct/CIF-dictionaries/cif_core.dic dictionary named
'cif_core.dic' version 2.4.2 from
2011-04-26.

'_exptl_absorpt_correction_type' value 'Empirical'
changed to 'empirical' according to
/home/saulius/struct/CIF-dictionaries/cif_core.dic dictionary named
'cif_core.dic' version 2.4.2 from 2011-04-26.

Automatic conversion script
Id: cif_fix_values 1891 2012-01-12 08:04:46Z andrius 

The following automatic conversions were performed:

'_refine_ls_weighting_scheme' value 'calc
w=1/[\s^2^(Fo^2^)+(0.0908P)^2^+0.0000P] where P=(Fo^2^+2Fc^2^)/3' was
changed to 'calc'. New tag '_refine_ls_weighting_details' was
created. The value of the new tag was set to
'w=1/[\s^2^(Fo^2^)+(0.0908P)^2^+0.0000P] where P=(Fo^2^+2Fc^2^)/3'.

Automatic conversion script
Id: cif_fix_values 3143 2015-03-26 13:38:13Z robertas 
;
_cod_original_cell_volume 14985.0(126)
_cod_original_sg_symbol_H-M Pbca
_cod_original_formula_sum 'C73 H82 N2 O4.50 P3 Pd3 S2'
_cod_database_code 7027758

loop_
_symmetry_equiv_pos_as_xyz
'x, y, z'
'-x+1/2, -y, z+1/2'
'-x, y+1/2, -z+1/2'
'x+1/2, -y+1/2, -z'
'-x, -y, -z'
'x-1/2, y, -z-1/2'
'x, -y-1/2, z-1/2'
'-x-1/2, y-1/2, z'

loop_
_atom_site_aniso_label
_atom_site_aniso_U_11
_atom_site_aniso_U_22
_atom_site_aniso_U_33
_atom_site_aniso_U_23
_atom_site_aniso_U_13
_atom_site_aniso_U_12
Pd1 0.0546(9) 0.0653(10) 0.0596(9) -0.0038(8) 0.0029(8) 0.0074(9)
Pd2 0.0476(8) 0.0609(9) 0.0557(9) 0.0024(8) 0.0026(8) -0.0005(8)
Pd3 0.0705(10) 0.0539(9) 0.0613(9) -0.0020(8) 0.0003(9) 0.0068(9)
P1 0.065(4) 0.080(4) 0.062(3) -0.004(3) -0.002(3) 0.018(3)
P2 0.065(3) 0.066(3) 0.057(3) 0.001(3) -0.007(3) -0.005(3)
P3 0.074(4) 0.062(4) 0.072(4) 0.002(3) 0.000(3) 0.009(3)
S1 0.049(3) 0.089(4) 0.071(4) 0.004(3) -0.002(3) 0.010(3)
S2 0.074(4) 0.060(3) 0.070(4) -0.005(3) -0.003(3) 0.015(3)
O1 0.070(9) 0.103(11) 0.079(10) 0.011(9) 0.005(8) 0.025(9)
O2 0.052(8) 0.162(15) 0.086(11) -0.025(11) 0.000(8) -0.035(10)
O3 0.066(10) 0.106(12) 0.141(15) -0.028(11) -0.019(10) -0.012(10)
O4 0.111(12) 0.090(11) 0.090(11) -0.012(9) 0.006(10) 0.020(10)
N1 0.043(10) 0.103(15) 0.085(13) -0.005(11) -0.002(10) 0.005(11)
C1 0.064(16) 0.113(21) 0.120(22) 0.020(19) 0.026(17) 0.026(16)
C2 0.074(15) 0.090(17) 0.065(14) 0.023(13) 0.008(13) 0.024(15)
N2 0.088(14) 0.054(11) 0.077(13) 0.005(10) 0.021(12) 0.013(10)
C3 0.127(24) 0.112(22) 0.071(17) 0.016(17) -0.010(18) -0.038(20)
C4 0.072(15) 0.072(15) 0.093(18) -0.035(13) -0.018(13) -0.015(13)
C11 0.078(22) 0.385(65) 0.181(35) 0.046(40) -0.006(24) -0.065(32)
C12 0.050(15) 0.152(27) 0.356(50) 0.089(34) 0.081(24) 0.030(18)
C13 0.080(17) 0.148(25) 0.163(26) 0.090(22) 0.046(18) 0.003(18)
C21 0.220(35) 0.069(16) 0.213(34) -0.074(20) -0.090(29) 0.039(22)
C22 0.131(26) 0.182(32) 0.251(40) -0.071(31) 0.030(29) -0.103(26)
C23 0.181(32) 0.170(31) 0.132(25) -0.008(25) -0.086(25) -0.040(26)
C11A 0.092(18) 0.099(19) 0.093(17) -0.023(16) -0.038(15) 0.037(16)
C12A 0.062(16) 0.097(20) 0.103(20) 0.005(18) -0.021(15) -0.015(16)
C13A 0.149(28) 0.090(20) 0.136(26) 0.018(21) 0.013(22) 0.035(22)
C14A 0.199(38) 0.097(23) 0.176(33) 0.031(23) -0.070(31) -0.029(24)
C15A 0.035(16) 0.745(115) 0.282(52) 0.395(68) 0.007(26) -0.017(39)
C16A 0.165(42) 0.458(82) 0.172(37) 0.036(53) 0.093(32) 0.022(51)
C17A 0.145(34) 0.148(32) 0.232(41) 0.036(29) 0.083(30) -0.007(26)
C11B 0.075(15) 0.116(18) 0.061(13) -0.010(13) -0.001(12) 0.054(14)
C12B 0.069(15) 0.088(16) 0.055(13) 0.005(13) 0.022(12) 0.003(14)
C13B 0.103(20) 0.178(28) 0.097(19) -0.067(20) 0.048(17) -0.042(21)
C14B 0.101(22) 0.214(39) 0.166(33) 0.012(30) 0.074(22) 0.048(26)
C15B 0.302(51) 0.134(30) 0.087(21) -0.015(23) 0.074(27) 0.061(33)
C16B 0.410(71) 0.136(31) 0.121(30) 0.050(25) 0.076(35) -0.068(40)
C17B 0.212(35) 0.127(26) 0.103(23) -0.017(20) 0.050(23) -0.084(26)
C11C 0.098(18) 0.070(15) 0.082(16) -0.006(13) 0.008(14) 0.017(14)
C12C 0.062(15) 0.085(17) 0.119(20) -0.017(16) 0.006(16) -0.001(15)
C13C 0.108(22) 0.100(19) 0.084(17) -0.017(15) -0.016(16) 0.041(18)
C14C 0.089(20) 0.147(26) 0.108(21) -0.008(19) -0.010(19) 0.040(22)
C15C 0.141(26) 0.075(17) 0.069(15) -0.006(14) -0.016(17) -0.015(18)
C16C 0.071(16) 0.079(17) 0.111(20) 0.031(16) 0.013(15) -0.014(15)
C17C 0.087(17) 0.065(14) 0.090(16) -0.025(12) 0.034(15) 0.021(14)
C21A 0.060(13) 0.070(13) 0.068(13) 0.003(12) 0.009(11) -0.015(12)
C22A 0.058(14) 0.090(18) 0.085(18) -0.021(15) -0.008(13) -0.009(14)
C23A 0.079(17) 0.132(24) 0.079(18) -0.018(17) -0.009(15) 0.020(17)
C24A 0.076(19) 0.222(38) 0.124(24) -0.088(29) 0.057(18) -0.018(25)
C25A 0.092(21) 0.162(32) 0.122(26) -0.085(24) -0.018(21) -0.026(22)
C26A 0.112(22) 0.089(20) 0.132(26) -0.018(19) 0.021(21) 0.007(18)
C27A 0.110(20) 0.107(20) 0.078(16) -0.001(18) 0.004(15) -0.001(19)
C21B 0.093(16) 0.052(12) 0.076(14) 0.006(11) -0.025(13) 0.016(13)
C22B 0.085(17) 0.082(16) 0.069(15) -0.001(13) -0.029(14) -0.017(14)
C23B 0.085(19) 0.141(25) 0.117(22) 0.040(19) 0.019(18) -0.025(19)
C24B 0.152(31) 0.126(25) 0.110(24) 0.024(21) 0.009(22) -0.035(23)
C25B 0.072(18) 0.112(22) 0.160(29) -0.011(24) -0.003(21) 0.001(17)
C26B 0.109(20) 0.096(19) 0.082(17) -0.032(15) -0.028(18) 0.030(17)
C27B 0.069(15) 0.102(18) 0.095(18) -0.022(16) -0.011(14) 0.001(15)
C21C 0.063(13) 0.046(11) 0.088(14) -0.006(11) -0.004(12) -0.026(10)
C22C 0.066(15) 0.071(15) 0.098(19) -0.021(15) -0.011(14) 0.012(13)
C23C 0.101(22) 0.139(26) 0.106(21) -0.055(21) 0.004(19) -0.011(20)
C24C 0.109(23) 0.091(22) 0.188(35) -0.021(23) -0.035(26) 0.037(18)
C25C 0.137(29) 0.094(21) 0.124(26) -0.020(20) -0.060(22) 0.009(21)
C26C 0.145(26) 0.068(16) 0.091(18) -0.003(16) 0.001(19) 0.009(17)
C27C 0.110(19) 0.084(16) 0.053(13) 0.000(12) -0.012(14) -0.007(16)
C31A 0.063(15) 0.086(17) 0.110(19) 0.030(15) -0.019(14) 0.016(13)
C32A 0.084(19) 0.099(21) 0.086(18) 0.003(17) -0.007(16) -0.020(16)
C33A 0.066(18) 0.125(23) 0.117(21) -0.011(20) -0.010(16) 0.022(16)
C34A 0.056(17) 0.178(34) 0.193(36) -0.067(29) -0.017(21) 0.036(19)
C35A 0.125(29) 0.123(27) 0.150(30) 0.053(26) -0.035(26) -0.015(23)
C36A 0.158(36) 0.186(39) 0.125(27) -0.018(29) 0.041(26) -0.015(29)
C37A 0.132(25) 0.110(23) 0.133(28) 0.009(21) -0.063(22) 0.033(20)
C31B 0.092(17) 0.103(18) 0.048(12) 0.031(12) -0.017(13) 0.026(15)
C32B 0.085(18) 0.092(18) 0.048(12) -0.009(13) 0.002(13) -0.001(16)
C33B 0.123(24) 0.097(21) 0.107(21) 0.020(17) 0.038(19) -0.028(18)
C34B 0.165(33) 0.186(34) 0.080(19) -0.021(21) -0.006(25) -0.017(32)
C35B 0.170(37) 0.146(31) 0.135(28) 0.011(27) 0.028(27) -0.084(30)
C36B 0.056(20) 0.263(51) 0.195(36) 0.001(37) -0.001(23) 0.018(25)
C37B 0.118(23) 0.109(20) 0.123(22) -0.027(18) -0.009(21) 0.054(22)
C31C 0.084(16) 0.056(13) 0.093(17) -0.001(13) 0.003(14) 0.006(12)
C32C 0.071(15) 0.056(13) 0.072(15) -0.011(13) -0.006(13) 0.016(12)
C33C 0.082(18) 0.126(24) 0.073(17) 0.002(17) -0.006(14) -0.008(17)
C34C 0.100(21) 0.080(18) 0.132(25) 0.029(19) -0.044(20) -0.004(16)
C35C 0.140(25) 0.147(26) 0.057(15) -0.026(19) 0.007(16) 0.043(24)
C36C 0.110(21) 0.131(25) 0.083(19) 0.005(18) 0.028(17) -0.007(19)
C37C 0.097(18) 0.072(15) 0.096(18) 0.016(15) 0.019(16) 0.017(14)
O1W 0.142(29) 0.088(21) 0.109(24) -0.039(20) -0.050(22) 0.045(22)

loop_
_atom_site_label
_atom_site_type_symbol
_atom_site_fract_x
_atom_site_fract_y
_atom_site_fract_z
_atom_site_U_iso_or_equiv
_atom_site_thermal_displace_type
_atom_site_occupancy
_atom_site_calc_flag
_atom_site_refinement_flags
Pd1 Pd -0.52133(7) -0.26108(6) 0.34965(5) 0.0598(5) Uani 1 d .
Pd2 Pd -0.47166(6) -0.27523(6) 0.25708(5) 0.0547(4) Uani 1 d .
Pd3 Pd -0.45246(7) -0.35092(6) 0.33397(6) 0.0619(5) Uani 1 d .
P1 P -0.5827(3) -0.2097(2) 0.3984(2) 0.069(2) Uani 1 d .
P2 P -0.4756(2) -0.2336(2) 0.1797(2) 0.0626(14) Uani 1 d .
P3 P -0.4078(3) -0.4252(2) 0.3716(2) 0.069(2) Uani 1 d .
S1 S -0.5637(2) -0.2523(3) 0.2739(2) 0.070(2) Uani 1 d .
S2 S -0.4443(3) -0.2895(2) 0.3963(2) 0.068(2) Uani 1 d .
O1 O -0.5800(6) -0.1954(6) 0.2607(5) 0.084(4) Uani 1 d .
O2 O -0.6065(6) -0.2928(7) 0.2574(5) 0.100(5) Uani 1 d .
O3 O -0.3930(6) -0.2520(6) 0.3941(6) 0.104(5) Uani 1 d .
O4 O -0.4535(7) -0.3131(6) 0.4468(5) 0.097(5) Uani 1 d .
N1 N -0.3360(7) -0.2882(8) 0.2674(7) 0.077(6) Uani 1 d .
C1 C -0.2738(10) -0.2824(12) 0.2674(11) 0.099(8) Uani 1 d .
C2 C -0.3839(10) -0.2884(9) 0.2669(8) 0.076(7) Uani 1 d .
N2 N -0.5223(8) -0.4143(7) 0.2532(7) 0.073(5) Uani 1 d .
C3 C -0.5581(13) -0.4486(12) 0.2217(9) 0.103(9) Uani 1 d .
C4 C -0.4957(9) -0.3883(9) 0.2808(8) 0.079(7) Uani 1 d .
C11 C -0.2602(12) -0.2559(18) 0.3184(12) 0.215(21) Uani 1 d .
H11A H -0.2711(12) -0.2808(18) 0.3445(12) 0.322 Uiso 1 calc R
H11B H -0.2817(12) -0.2221(18) 0.3218(12) 0.322 Uiso 1 calc R
H11C H -0.2193(12) -0.2482(18) 0.3207(12) 0.322 Uiso 1 calc R
C12 C -0.2468(10) -0.3389(12) 0.2640(13) 0.186(17) Uani 1 d .
H12A H -0.2602(10) -0.3612(12) 0.2912(13) 0.279 Uiso 1 calc R
H12B H -0.2052(10) -0.3356(12) 0.2655(13) 0.279 Uiso 1 calc R
H12C H -0.2579(10) -0.3558(12) 0.2332(13) 0.279 Uiso 1 calc R
C13 C -0.2574(10) -0.2449(11) 0.2287(10) 0.130(11) Uani 1 d .
H13A H -0.2766(10) -0.2102(11) 0.2337(10) 0.195 Uiso 1 calc R
H13B H -0.2687(10) -0.2600(11) 0.1972(10) 0.195 Uiso 1 calc R
H13C H -0.2161(10) -0.2396(11) 0.2293(10) 0.195 Uiso 1 calc R
C21 C -0.5306(14) -0.5010(10) 0.2087(11) 0.167(15) Uani 1 d .
H21A H -0.5221(14) -0.5213(10) 0.2384(11) 0.251 Uiso 1 calc R
H21B H -0.4952(14) -0.4941(10) 0.1909(11) 0.251 Uiso 1 calc R
H21C H -0.5566(14) -0.5222(10) 0.1882(11) 0.251 Uiso 1 calc R
C22 C -0.6150(12) -0.4589(12) 0.2497(12) 0.188(16) Uani 1 d .
H22A H -0.6326(12) -0.4241(12) 0.2582(12) 0.282 Uiso 1 calc R
H22B H -0.6071(12) -0.4793(12) 0.2795(12) 0.282 Uiso 1 calc R
H22C H -0.6411(12) -0.4796(12) 0.2291(12) 0.282 Uiso 1 calc R
C23 C -0.5711(13) -0.4174(12) 0.1767(10) 0.161(13) Uani 1 d .
H23A H -0.5892(13) -0.3830(12) 0.1854(10) 0.242 Uiso 1 calc R
H23B H -0.5971(13) -0.4384(12) 0.1561(10) 0.242 Uiso 1 calc R
H23C H -0.5357(13) -0.4104(12) 0.1589(10) 0.242 Uiso 1 calc R
C11A C -0.6612(9) -0.2179(9) 0.3880(8) 0.095(8) Uani 1 d .
H11D H -0.6815(9) -0.1947(9) 0.4117(8) 0.114 Uiso 1 calc R
H11E H -0.6701(9) -0.2040(9) 0.3551(8) 0.114 Uiso 1 calc R
C12A C -0.6856(9) -0.2755(7) 0.3920(8) 0.087(7) Uani 1 d G
C13A C -0.6702(7) -0.3222(10) 0.3651(6) 0.125(11) Uani 1 d G
H13D H -0.6392(9) -0.3208(16) 0.3430(9) 0.150 Uiso 1 calc R
C14A C -0.7012(10) -0.3711(8) 0.3713(7) 0.157(15) Uani 1 d G
H14A H -0.6909(16) -0.4023(10) 0.3533(11) 0.189 Uiso 1 calc R
C15A C -0.7475(9) -0.3731(9) 0.4044(9) 0.354(46) Uani 1 d G
H15A H -0.7682(13) -0.4058(11) 0.4086(13) 0.424 Uiso 1 calc R
C16A C -0.7629(8) -0.3264(12) 0.4313(7) 0.265(28) Uani 1 d G
H16A H -0.7939(10) -0.3278(18) 0.4535(10) 0.318 Uiso 1 calc R
C17A C -0.7320(11) -0.2776(9) 0.4251(7) 0.175(16) Uani 1 d G
H17A H -0.7423(16) -0.2463(12) 0.4432(11) 0.210 Uiso 1 calc R
C11B C -0.5701(8) -0.2166(9) 0.4643(6) 0.084(7) Uani 1 d .
H11F H -0.5707(8) -0.2558(9) 0.4718(6) 0.101 Uiso 1 calc R
H11G H -0.5308(8) -0.2039(9) 0.4707(6) 0.101 Uiso 1 calc R
C12B C -0.6081(7) -0.1893(8) 0.5007(5) 0.071(6) Uani 1 d G
C13B C -0.6560(8) -0.2157(6) 0.5215(6) 0.126(11) Uani 1 d G
H13E H -0.6645(13) -0.2520(7) 0.5129(10) 0.152 Uiso 1 calc R
C14B C -0.6912(6) -0.1878(10) 0.5551(7) 0.160(14) Uani 1 d G
H14B H -0.7232(8) -0.2055(15) 0.5691(10) 0.192 Uiso 1 calc R
C15B C -0.6785(10) -0.1335(10) 0.5680(6) 0.174(17) Uani 1 d G
H15B H -0.7021(14) -0.1148(14) 0.5905(8) 0.209 Uiso 1 calc R
C16B C -0.6307(12) -0.1071(6) 0.5472(8) 0.222(23) Uani 1 d G
H16B H -0.6222(17) -0.0708(7) 0.5557(11) 0.267 Uiso 1 calc R
C17B C -0.5955(8) -0.1350(8) 0.5135(7) 0.147(13) Uani 1 d G
H17B H -0.5635(10) -0.1174(12) 0.4996(10) 0.177 Uiso 1 calc R
C11C C -0.5798(9) -0.1355(8) 0.3861(8) 0.083(7) Uani 1 d .
H11H H -0.5850(9) -0.1299(8) 0.3507(8) 0.100 Uiso 1 calc R
H11I H -0.6126(9) -0.1183(8) 0.4027(8) 0.100 Uiso 1 calc R
C12C C -0.5246(6) -0.1052(7) 0.4020(6) 0.089(7) Uani 1 d G
C13C C -0.5315(6) -0.0531(7) 0.4228(6) 0.097(8) Uani 1 d G
H13F H -0.5686(7) -0.0388(10) 0.4278(8) 0.117 Uiso 1 calc R
C14C C -0.4830(9) -0.0223(5) 0.4363(5) 0.115(10) Uani 1 d G
H14C H -0.4876(13) 0.0126(6) 0.4502(7) 0.138 Uiso 1 calc R
C15C C -0.4275(7) -0.0436(7) 0.4289(5) 0.095(8) Uani 1 d G
H15C H -0.3950(9) -0.0230(10) 0.4379(8) 0.114 Uiso 1 calc R
C16C C -0.4206(5) -0.0957(7) 0.4080(5) 0.087(7) Uani 1 d G
H16C H -0.3834(6) -0.1099(10) 0.4030(8) 0.104 Uiso 1 calc R
C17C C -0.4691(7) -0.1265(5) 0.3946(5) 0.081(7) Uani 1 d G
H17C H -0.4645(11) -0.1613(6) 0.3806(7) 0.097 Uiso 1 calc R
C21A C -0.4147(8) -0.2430(8) 0.1358(7) 0.066(6) Uani 1 d .
H21D H -0.4166(8) -0.2144(8) 0.1106(7) 0.079 Uiso 1 calc R
H21E H -0.3782(8) -0.2386(8) 0.1535(7) 0.079 Uiso 1 calc R
C22A C -0.4155(6) -0.2995(6) 0.1106(7) 0.078(7) Uani 1 d G
C23A C -0.4197(6) -0.2992(7) 0.0591(7) 0.097(8) Uani 1 d G
H23D H -0.4229(10) -0.2659(9) 0.0421(11) 0.116 Uiso 1 calc R
C24A C -0.4193(6) -0.3487(11) 0.0330(5) 0.140(14) Uani 1 d G
H24A H -0.4221(9) -0.3485(16) -0.0015(5) 0.169 Uiso 1 calc R
C25A C -0.4146(6) -0.3985(7) 0.0584(9) 0.125(13) Uani 1 d G
H25A H -0.4143(10) -0.4316(10) 0.0409(12) 0.151 Uiso 1 calc R
C26A C -0.4104(7) -0.3988(6) 0.1098(9) 0.111(9) Uani 1 d G
H26A H -0.4072(10) -0.4321(8) 0.1268(12) 0.133 Uiso 1 calc R
C27A C -0.4108(6) -0.3493(9) 0.1360(5) 0.098(8) Uani 1 d G
H27A H -0.4080(9) -0.3494(14) 0.1704(5) 0.118 Uiso 1 calc R
C21B C -0.4758(8) -0.1566(7) 0.1853(7) 0.074(6) Uani 1 d .
H21F H -0.4793(8) -0.1402(7) 0.1526(7) 0.088 Uiso 1 calc R
H21G H -0.5089(8) -0.1449(7) 0.2050(7) 0.088 Uiso 1 calc R
C22B C -0.4201(6) -0.1372(6) 0.2096(6) 0.079(7) Uani 1 d G
C23B C -0.3769(9) -0.1154(7) 0.1792(5) 0.114(10) Uani 1 d G
H23E H -0.3831(13) -0.1126(11) 0.1451(5) 0.137 Uiso 1 calc R
C24B C -0.3246(7) -0.0979(6) 0.1996(8) 0.129(11) Uani 1 d G
H24B H -0.2957(10) -0.0833(9) 0.1793(11) 0.155 Uiso 1 calc R
C25B C -0.3154(6) -0.1021(6) 0.2505(9) 0.115(10) Uani 1 d G
H25B H -0.2803(7) -0.0904(9) 0.2642(12) 0.138 Uiso 1 calc R
C26B C -0.3585(8) -0.1239(7) 0.2809(5) 0.095(8) Uani 1 d G
H26B H -0.3523(13) -0.1267(10) 0.3150(5) 0.115 Uiso 1 calc R
C27B C -0.4109(7) -0.1414(6) 0.2605(6) 0.089(7) Uani 1 d G
H27B H -0.4397(9) -0.1559(9) 0.2808(8) 0.106 Uiso 1 calc R
C21C C -0.5382(8) -0.2503(7) 0.1443(7) 0.065(6) Uani 1 d .
H21H H -0.5284(8) -0.2813(7) 0.1230(7) 0.079 Uiso 1 calc R
H21I H -0.5681(8) -0.2629(7) 0.1671(7) 0.079 Uiso 1 calc R
C22C C -0.5656(8) -0.2035(6) 0.1105(6) 0.078(7) Uani 1 d G
C23C C -0.6147(8) -0.1754(8) 0.1270(6) 0.115(10) Uani 1 d G
H23F H -0.6306(12) -0.1836(12) 0.1579(7) 0.138 Uiso 1 calc R
C24C C -0.6401(6) -0.1352(7) 0.0972(9) 0.129(12) Uani 1 d G
H24C H -0.6729(7) -0.1164(10) 0.1082(13) 0.155 Uiso 1 calc R
C25C C -0.6163(9) -0.1229(6) 0.0510(8) 0.118(11) Uani 1 d G
H25C H -0.6333(13) -0.0960(7) 0.0311(11) 0.142 Uiso 1 calc R
C26C C -0.5672(9) -0.1510(7) 0.0346(5) 0.101(8) Uani 1 d G
H26C H -0.5513(13) -0.1428(11) 0.0037(5) 0.122 Uiso 1 calc R
C27C C -0.5418(6) -0.1913(7) 0.0643(6) 0.082(7) Uani 1 d G
H27C H -0.5089(7) -0.2100(10) 0.0533(10) 0.099 Uiso 1 calc R
C31A C -0.3325(8) -0.4117(9) 0.3870(8) 0.086(7) Uani 1 d .
H31A H -0.3134(8) -0.3973(9) 0.3576(8) 0.104 Uiso 1 calc R
H31B H -0.3315(8) -0.3830(9) 0.4121(8) 0.104 Uiso 1 calc R
C32A C -0.2980(7) -0.4596(6) 0.4056(9) 0.090(8) Uani 1 d G
C33A C -0.2657(8) -0.4951(9) 0.3757(5) 0.103(9) Uani 1 d G
H33A H -0.2659(13) -0.4906(15) 0.3414(5) 0.123 Uiso 1 calc R
C34A C -0.2332(7) -0.5372(8) 0.3971(9) 0.142(13) Uani 1 d G
H34A H -0.2116(10) -0.5609(11) 0.3771(13) 0.171 Uiso 1 calc R
C35A C -0.2329(7) -0.5439(7) 0.4484(10) 0.133(13) Uani 1 d G
H35A H -0.2111(11) -0.5721(9) 0.4627(15) 0.159 Uiso 1 calc R
C36A C -0.2651(9) -0.5084(10) 0.4782(6) 0.157(15) Uani 1 d G
H36A H -0.2649(14) -0.5129(16) 0.5125(6) 0.188 Uiso 1 calc R
C37A C -0.2976(8) -0.4663(8) 0.4568(8) 0.125(12) Uani 1 d G
H37A H -0.3192(11) -0.4426(12) 0.4768(12) 0.150 Uiso 1 calc R
C31B C -0.4393(9) -0.4461(9) 0.4322(7) 0.081(7) Uani 1 d .
H31C H -0.4135(9) -0.4729(9) 0.4475(7) 0.097 Uiso 1 calc R
H31D H -0.4406(9) -0.4140(9) 0.4537(7) 0.097 Uiso 1 calc R
C32B C -0.4984(7) -0.4703(9) 0.4293(5) 0.075(6) Uani 1 d G
C33B C -0.5042(9) -0.5270(8) 0.4358(6) 0.109(9) Uani 1 d G
H33B H -0.4714(12) -0.5489(12) 0.4402(9) 0.131 Uiso 1 calc R
C34B C -0.5592(12) -0.5510(6) 0.4358(6) 0.144(13) Uani 1 d G
H34B H -0.5631(18) -0.5889(7) 0.4401(9) 0.172 Uiso 1 calc R
C35B C -0.6083(8) -0.5183(11) 0.4292(6) 0.150(15) Uani 1 d G
H35B H -0.6450(10) -0.5343(17) 0.4291(9) 0.180 Uiso 1 calc R
C36B C -0.6024(8) -0.4616(11) 0.4227(7) 0.171(16) Uani 1 d G
H36B H -0.6353(10) -0.4397(15) 0.4183(10) 0.206 Uiso 1 calc R
C37B C -0.5475(10) -0.4376(6) 0.4228(6) 0.117(10) Uani 1 d G
H37B H -0.5436(16) -0.3997(6) 0.4184(9) 0.140 Uiso 1 calc R
C31C C -0.4111(9) -0.4923(7) 0.3387(8) 0.077(6) Uani 1 d .
H31E H -0.3947(9) -0.5201(7) 0.3606(8) 0.093 Uiso 1 calc R
H31F H -0.4517(9) -0.5015(7) 0.3340(8) 0.093 Uiso 1 calc R
C32C C -0.3813(6) -0.4974(7) 0.2894(4) 0.067(6) Uani 1 d G
C33C C -0.3748(6) -0.5517(6) 0.2736(6) 0.094(8) Uani 1 d G
H33C H -0.3884(9) -0.5806(8) 0.2933(9) 0.112 Uiso 1 calc R
C34C C -0.3481(7) -0.5630(6) 0.2284(7) 0.104(9) Uani 1 d G
H34C H -0.3437(11) -0.5993(7) 0.2179(10) 0.125 Uiso 1 calc R
C35C C -0.3278(6) -0.5199(9) 0.1990(5) 0.115(10) Uani 1 d G
H35C H -0.3099(9) -0.5274(13) 0.1688(6) 0.138 Uiso 1 calc R
C36C C -0.3343(7) -0.4656(7) 0.2148(6) 0.108(9) Uani 1 d G
H36C H -0.3207(10) -0.4367(10) 0.1952(8) 0.129 Uiso 1 calc R
C37C C -0.3610(7) -0.4543(5) 0.2600(6) 0.088(7) Uani 1 d G
H37C H -0.3654(10) -0.4180(6) 0.2706(10) 0.106 Uiso 1 calc R
O1W O -0.3583(14) -0.3323(12) 0.5124(11) 0.113(12) Uani 0.50 d P
H1WB H -0.3450 -0.3127 0.5322 0.170 Uiso 0.50 d P
H1WA H -0.4044 -0.3385 0.5282 0.170 Uiso 0.50 d P

loop_
_atom_type_symbol
_atom_type_description
_atom_type_scat_dispersion_real
_atom_type_scat_dispersion_imag
_atom_type_scat_source
C C 0.0033 0.0016 'International Tables Vol C Tables 4.2.6.8 and 6.1.1.4'
H H 0.0000 0.0000 'International Tables Vol C Tables 4.2.6.8 and 6.1.1.4'
N N 0.0061 0.0033 'International Tables Vol C Tables 4.2.6.8 and 6.1.1.4'
O O 0.0106 0.0060 'International Tables Vol C Tables 4.2.6.8 and 6.1.1.4'
P P 0.1023 0.0942 'International Tables Vol C Tables 4.2.6.8 and 6.1.1.4'
S S 0.1246 0.1234 'International Tables Vol C Tables 4.2.6.8 and 6.1.1.4'
Pd Pd -0.9988 1.0072 'International Tables Vol C Tables 4.2.6.8 and 6.1.1.4'

loop_
_geom_angle_atom_site_label_1
_geom_angle_atom_site_label_2
_geom_angle_atom_site_label_3
_geom_angle
S1 Pd1 S2 149.0(2)
S1 Pd1 P1 101.5(2)
S2 Pd1 P1 109.1(2)
S1 Pd1 Pd3 100.7(2)
S2 Pd1 Pd3 52.55(14)
P1 Pd1 Pd3 151.6(2)
S1 Pd1 Pd2 51.57(14)
S2 Pd1 Pd2 98.0(2)
P1 Pd1 Pd2 146.9(2)
Pd3 Pd1 Pd2 61.37(5)
C2 Pd2 S1 160.1(6)
C2 Pd2 P2 102.8(6)
S1 Pd2 P2 92.1(2)
C2 Pd2 Pd1 108.0(6)
S1 Pd2 Pd1 52.76(14)
P2 Pd2 Pd1 137.8(2)
C2 Pd2 Pd3 69.5(6)
S1 Pd2 Pd3 99.3(2)
P2 Pd2 Pd3 162.97(15)
Pd1 Pd2 Pd3 58.61(6)
C4 Pd3 S2 153.0(6)
C4 Pd3 P3 100.7(7)
S2 Pd3 P3 98.7(2)
C4 Pd3 Pd1 100.8(6)
S2 Pd3 Pd1 53.51(14)
P3 Pd3 Pd1 144.5(2)
C4 Pd3 Pd2 71.5(7)
S2 Pd3 Pd2 97.6(2)
P3 Pd3 Pd2 154.9(2)
Pd1 Pd3 Pd2 60.01(6)
C11B P1 C11C 105.3(10)
C11B P1 C11A 107.3(10)
C11C P1 C11A 96.6(10)
C11B P1 Pd1 114.4(6)
C11C P1 Pd1 114.0(7)
C11A P1 Pd1 117.2(7)
C21C P2 C21A 104.0(9)
C21C P2 C21B 105.6(8)
C21A P2 C21B 100.1(9)
C21C P2 Pd2 114.6(6)
C21A P2 Pd2 119.6(7)
C21B P2 Pd2 111.3(6)
C31A P3 C31C 107.8(10)
C31A P3 C31B 102.7(10)
C31C P3 C31B 99.5(10)
C31A P3 Pd3 112.6(7)
C31C P3 Pd3 117.2(7)
C31B P3 Pd3 115.2(7)
O2 S1 O1 112.6(9)
O2 S1 Pd2 114.2(7)
O1 S1 Pd2 115.1(6)
O2 S1 Pd1 119.9(7)
O1 S1 Pd1 114.5(6)
Pd2 S1 Pd1 75.7(2)
O3 S2 O4 112.5(9)
O3 S2 Pd3 116.1(7)
O4 S2 Pd3 114.6(6)
O3 S2 Pd1 114.1(7)
O4 S2 Pd1 120.5(7)
Pd3 S2 Pd1 73.9(2)
C2 N1 C1 174.6(26)
C13 C1 N1 108.8(22)
C13 C1 C12 115.0(23)
N1 C1 C12 108.7(22)
C13 C1 C11 109.2(27)
N1 C1 C11 104.1(21)
C12 C1 C11 110.4(27)
N1 C2 Pd2 168.6(21)
C4 N2 C3 175.6(22)
N2 C3 C21 113.3(24)
N2 C3 C23 107.9(22)
C21 C3 C23 109.8(25)
N2 C3 C22 106.9(21)
C21 C3 C22 110.3(25)
C23 C3 C22 108.5(27)
N2 C4 Pd3 173.1(21)
C1 C11 H11A 109.5(18)
C1 C11 H11B 109.5(18)
H11A C11 H11B 109.5
C1 C11 H11C 109.5(14)
H11A C11 H11C 109.5
H11B C11 H11C 109.5
C1 C12 H12A 109.5(15)
C1 C12 H12B 109.5(14)
H12A C12 H12B 109.5
C1 C12 H12C 109.5(19)
H12A C12 H12C 109.5
H12B C12 H12C 109.5
C1 C13 H13A 109.5(15)
C1 C13 H13B 109.5(17)
H13A C13 H13B 109.5
C1 C13 H13C 109.5(14)
H13A C13 H13C 109.5
H13B C13 H13C 109.5
C3 C21 H21A 109.5(16)
C3 C21 H21B 109.5(17)
H21A C21 H21B 109.5
C3 C21 H21C 109.5(16)
H21A C21 H21C 109.5
H21B C21 H21C 109.5
C3 C22 H22A 109.5(17)
C3 C22 H22B 109.5(17)
H22A C22 H22B 109.5
C3 C22 H22C 109.5(15)
H22A C22 H22C 109.5
H22B C22 H22C 109.5
C3 C23 H23A 109.5(17)
C3 C23 H23B 109.5(15)
H23A C23 H23B 109.5
C3 C23 H23C 109.5(18)
H23A C23 H23C 109.5
H23B C23 H23C 109.5
C12A C11A P1 117.1(14)
C12A C11A H11D 108.0(13)
P1 C11A H11D 108.0(7)
C12A C11A H11E 108.0(11)
P1 C11A H11E 108.0(8)
H11D C11A H11E 107.3
C13A C12A C17A 120.0
C13A C12A C11A 128.4(20)
C17A C12A C11A 111.5(20)
C14A C13A C12A 120.0
C14A C13A H13D 120.0
C12A C13A H13D 120.0
C13A C14A C15A 120.0
C13A C14A H14A 120.0
C15A C14A H14A 120.0
C14A C15A C16A 120.0
C14A C15A H15A 120.0
C16A C15A H15A 120.0
C17A C16A C15A 120.0
C17A C16A H16A 120.0
C15A C16A H16A 120.0
C16A C17A C12A 120.0
C16A C17A H17A 120.0
C12A C17A H17A 120.0
C12B C11B P1 121.2(13)
C12B C11B H11F 107.0(11)
P1 C11B H11F 107.0(7)
C12B C11B H11G 107.0(11)
P1 C11B H11G 107.0(7)
H11F C11B H11G 106.8
C13B C12B C17B 120.0
C13B C12B C11B 122.2(17)
C17B C12B C11B 117.8(17)
C14B C13B C12B 120.0
C14B C13B H13E 120.0
C12B C13B H13E 120.0
C13B C14B C15B 120.0
C13B C14B H14B 120.0
C15B C14B H14B 120.0
C14B C15B C16B 120.0
C14B C15B H15B 120.0
C16B C15B H15B 120.0
C17B C16B C15B 120.0
C17B C16B H16B 120.0
C15B C16B H16B 120.0
C16B C17B C12B 120.0
C16B C17B H17B 120.0
C12B C17B H17B 120.0
C12C C11C P1 116.9(14)
C12C C11C H11H 108.1(10)
P1 C11C H11H 108.1(7)
C12C C11C H11I 108.1(10)
P1 C11C H11I 108.1(7)
H11H C11C H11I 107.3
C13C C12C C17C 120.0
C13C C12C C11C 117.0(14)
C17C C12C C11C 123.0(14)
C12C C13C C14C 120.0
C12C C13C H13F 120.0
C14C C13C H13F 120.0
C15C C14C C13C 120.0
C15C C14C H14C 120.0
C13C C14C H14C 120.0
C16C C15C C14C 120.0
C16C C15C H15C 120.0
C14C C15C H15C 120.0
C15C C16C C17C 120.0
C15C C16C H16C 120.0
C17C C16C H16C 120.0
C16C C17C C12C 120.0
C16C C17C H17C 120.0
C12C C17C H17C 120.0
C22A C21A P2 112.7(12)
C22A C21A H21D 109.1(10)
P2 C21A H21D 109.1(6)
C22A C21A H21E 109.1(10)
P2 C21A H21E 109.1(6)
H21D C21A H21E 107.8
C23A C22A C27A 120.0
C23A C22A C21A 116.1(16)
C27A C22A C21A 123.9(16)
C24A C23A C22A 120.0
C24A C23A H23D 120.0
C22A C23A H23D 120.0
C23A C24A C25A 120.0
C23A C24A H24A 120.0
C25A C24A H24A 120.0
C26A C25A C24A 120.0
C26A C25A H25A 120.0
C24A C25A H25A 120.0
C27A C26A C25A 120.0
C27A C26A H26A 120.0
C25A C26A H26A 120.0
C26A C27A C22A 120.0
C26A C27A H27A 120.0
C22A C27A H27A 120.0
C22B C21B P2 110.0(12)
C22B C21B H21F 109.7(10)
P2 C21B H21F 109.7(6)
C22B C21B H21G 109.7(10)
P2 C21B H21G 109.7(7)
H21F C21B H21G 108.2
C23B C22B C27B 120.0
C23B C22B C21B 117.8(15)
C27B C22B C21B 122.2(15)
C24B C23B C22B 120.0
C24B C23B H23E 120.0
C22B C23B H23E 120.0
C25B C24B C23B 120.0
C25B C24B H24B 120.0
C23B C24B H24B 120.0
C24B C25B C26B 120.0
C24B C25B H25B 120.0
C26B C25B H25B 120.0
C25B C26B C27B 120.0
C25B C26B H26B 120.0
C27B C26B H26B 120.0
C26B C27B C22B 120.0
C26B C27B H27B 120.0
C22B C27B H27B 120.0
C22C C21C P2 117.9(11)
C22C C21C H21H 107.8(9)
P2 C21C H21H 107.8(6)
C22C C21C H21I 107.8(9)
P2 C21C H21I 107.8(6)
H21H C21C H21I 107.2
C23C C22C C27C 120.0
C23C C22C C21C 119.3(15)
C27C C22C C21C 120.7(15)
C22C C23C C24C 120.0
C22C C23C H23F 120.0
C24C C23C H23F 120.0
C23C C24C C25C 120.0
C23C C24C H24C 120.0
C25C C24C H24C 120.0
C26C C25C C24C 120.0
C26C C25C H25C 120.0
C24C C25C H25C 120.0
C25C C26C C27C 120.0
C25C C26C H26C 120.0
C27C C26C H26C 120.0
C26C C27C C22C 120.0
C26C C27C H27C 120.0
C22C C27C H27C 120.0
C32A C31A P3 116.4(14)
C32A C31A H31A 108.2(12)
P3 C31A H31A 108.2(7)
C32A C31A H31B 108.2(12)
P3 C31A H31B 108.2(7)
H31A C31A H31B 107.3
C33A C32A C37A 120.0
C33A C32A C31A 124.7(20)
C37A C32A C31A 115.2(20)
C32A C33A C34A 120.0
C32A C33A H33A 120.0
C34A C33A H33A 120.0
C33A C34A C35A 120.0
C33A C34A H34A 120.0
C35A C34A H34A 120.0
C36A C35A C34A 120.0
C36A C35A H35A 120.0
C34A C35A H35A 120.0
C37A C36A C35A 120.0
C37A C36A H36A 120.0
C35A C36A H36A 120.0
C36A C37A C32A 120.0
C36A C37A H37A 120.0
C32A C37A H37A 120.0
C32B C31B P3 114.8(13)
C32B C31B H31C 108.6(11)
P3 C31B H31C 108.6(6)
C32B C31B H31D 108.6(11)
P3 C31B H31D 108.6(7)
H31C C31B H31D 107.5
C33B C32B C37B 120.0
C33B C32B C31B 118.2(18)
C37B C32B C31B 121.8(18)
C32B C33B C34B 120.0
C32B C33B H33B 120.0
C34B C33B H33B 120.0
C35B C34B C33B 120.0
C35B C34B H34B 120.0
C33B C34B H34B 120.0
C34B C35B C36B 120.0
C34B C35B H35B 120.0
C36B C35B H35B 120.0
C37B C36B C35B 120.0
C37B C36B H36B 120.0
C35B C36B H36B 120.0
C36B C37B C32B 120.0
C36B C37B H37B 120.0
C32B C37B H37B 120.0
C32C C31C P3 118.6(13)
C32C C31C H31E 107.7(10)
P3 C31C H31E 107.7(7)
C32C C31C H31F 107.7(10)
P3 C31C H31F 107.7(7)
H31E C31C H31F 107.1
C33C C32C C37C 120.0
C33C C32C C31C 113.5(15)
C37C C32C C31C 126.5(15)
C34C C33C C32C 120.0
C34C C33C H33C 120.0
C32C C33C H33C 120.0
C35C C34C C33C 120.0
C35C C34C H34C 120.0
C33C C34C H34C 120.0
C34C C35C C36C 120.0
C34C C35C H35C 120.0
C36C C35C H35C 120.0
C37C C36C C35C 120.0
C37C C36C H36C 120.0
C35C C36C H36C 120.0
C36C C37C C32C 120.0
C36C C37C H37C 120.0
C32C C37C H37C 120.0
H1WB O1W H1WA 100.9(30)

loop_
_geom_bond_atom_site_label_1
_geom_bond_atom_site_label_2
_geom_bond_distance
Pd1 S1 2.270(6)
Pd1 S2 2.278(6)
Pd1 P1 2.294(6)
Pd1 Pd3 2.723(2)
Pd1 Pd2 2.763(2)
Pd2 C2 2.06(2)
Pd2 S1 2.234(5)
Pd2 P2 2.315(5)
Pd2 Pd3 2.800(2)
Pd3 C4 1.96(2)
Pd3 S2 2.249(6)
Pd3 P3 2.305(6)
P1 C11B 1.81(2)
P1 C11C 1.83(2)
P1 C11A 1.84(2)
P2 C21C 1.77(2)
P2 C21A 1.85(2)
P2 C21B 1.87(2)
P3 C31A 1.81(2)
P3 C31C 1.85(2)
P3 C31B 1.86(2)
S1 O2 1.458(14)
S1 O1 1.471(14)
S2 O3 1.488(14)
S2 O4 1.490(15)
N1 C2 1.10(2)
N1 C1 1.44(3)
C1 C13 1.43(3)
C1 C12 1.50(3)
C1 C11 1.55(4)
N2 C4 1.15(2)
N2 C3 1.44(3)
C3 C21 1.46(3)
C3 C23 1.46(3)
C3 C22 1.53(3)
C11 H11A 0.96
C11 H11B 0.96
C11 H11C 0.96
C12 H12A 0.96
C12 H12B 0.96
C12 H12C 0.96
C13 H13A 0.96
C13 H13B 0.96
C13 H13C 0.96
C21 H21A 0.96
C21 H21B 0.96
C21 H21C 0.96
C22 H22A 0.96
C22 H22B 0.96
C22 H22C 0.96
C23 H23A 0.96
C23 H23B 0.96
C23 H23C 0.96
C11A C12A 1.51(2)
C11A H11D 0.97
C11A H11E 0.97
C12A C13A 1.39
C12A C17A 1.39
C13A C14A 1.39
C13A H13D 0.93
C14A C15A 1.39
C14A H14A 0.93
C15A C16A 1.39
C15A H15A 0.93
C16A C17A 1.39
C16A H16A 0.93
C17A H17A 0.93
C11B C12B 1.47(2)
C11B H11F 0.97
C11B H11G 0.97
C12B C13B 1.39
C12B C17B 1.39
C13B C14B 1.39
C13B H13E 0.93
C14B C15B 1.39
C14B H14B 0.93
C15B C16B 1.39
C15B H15B 0.93
C16B C17B 1.39
C16B H16B 0.93
C17B H17B 0.93
C11C C12C 1.53(2)
C11C H11H 0.97
C11C H11I 0.97
C12C C13C 1.39
C12C C17C 1.39
C13C C14C 1.39
C13C H13F 0.93
C14C C15C 1.39
C14C H14C 0.93
C15C C16C 1.39
C15C H15C 0.93
C16C C17C 1.39
C16C H16C 0.93
C17C H17C 0.93
C21A C22A 1.53(2)
C21A H21D 0.97
C21A H21E 0.97
C22A C23A 1.39
C22A C27A 1.39
C23A C24A 1.39
C23A H23D 0.93
C24A C25A 1.39
C24A H24A 0.93
C25A C26A 1.39
C25A H25A 0.93
C26A C27A 1.39
C26A H26A 0.93
C27A H27A 0.93
C21B C22B 1.51(2)
C21B H21F 0.97
C21B H21G 0.97
C22B C23B 1.39
C22B C27B 1.39
C23B C24B 1.39
C23B H23E 0.93
C24B C25B 1.39
C24B H24B 0.93
C25B C26B 1.39
C25B H25B 0.93
C26B C27B 1.39
C26B H26B 0.93
C27B H27B 0.93
C21C C22C 1.58(2)
C21C H21H 0.97
C21C H21I 0.97
C22C C23C 1.39
C22C C27C 1.39
C23C C24C 1.39
C23C H23F 0.93
C24C C25C 1.39
C24C H24C 0.93
C25C C26C 1.39
C25C H25C 0.93
C26C C27C 1.39
C26C H26C 0.93
C27C H27C 0.93
C31A C32A 1.49(2)
C31A H31A 0.97
C31A H31B 0.97
C32A C33A 1.39
C32A C37A 1.39
C33A C34A 1.39
C33A H33A 0.93
C34A C35A 1.39
C34A H34A 0.93
C35A C36A 1.39
C35A H35A 0.93
C36A C37A 1.39
C36A H36A 0.93
C37A H37A 0.93
C31B C32B 1.48(2)
C31B H31C 0.97
C31B H31D 0.97
C32B C33B 1.39
C32B C37B 1.39
C33B C34B 1.39
C33B H33B 0.93
C34B C35B 1.39
C34B H34B 0.93
C35B C36B 1.39
C35B H35B 0.93
C36B C37B 1.39
C36B H36B 0.93
C37B H37B 0.93
C31C C32C 1.50(2)
C31C H31E 0.97
C31C H31F 0.97
C32C C33C 1.39
C32C C37C 1.39
C33C C34C 1.39
C33C H33C 0.93
C34C C35C 1.39
C34C H34C 0.93
C35C C36C 1.39
C35C H35C 0.93
C36C C37C 1.39
C36C H36C 0.93
C37C H37C 0.93
O1W H1WB 0.78(3)
O1W H1WA 1.15(3)
